data_4328987
loop_
_publ_author_name
'Md. Alamgir Hossain'
'Sung Ok Kang'
'Jerry Alan Kut'
'Victor W. Day'
'Kristin Bowman-James'

_publ_contact_author
; 
   Dr. Kristin Bowman-James
   Department of Chemistry 
   University of Kansas
   Lawrence, KS 66045, USA 
;
_publ_contact_author_email kbowman-james@ku.edu
_publ_contact_author_fax 785-864-3669
_publ_contact_author_phone 785-864-5396
_publ_section_title
;
 Influence of Charge on Anion Receptivity in Amide-Based Macrocycles
;
_journal_name_full 'Inorganic Chemistry'
_journal_page_first 4833
_journal_page_last 4840
_journal_paper_doi 10.1021/ic300260g
_journal_volume 51
_journal_year 2012
_chemical_formula_moiety '(C24 H36 N6 O4 S2) 2+, 2(C24 H20 B) 1-, 4(C H4 O)'
_chemical_formula_sum 'C76 H92 B2 N6 O8 S2'
_chemical_formula_weight 1303.30
_chemical_name_systematic
; 
 ? 
;
_space_group_IT_number 2
_symmetry_cell_setting triclinic
_symmetry_space_group_name_Hall '-P 1'
_symmetry_space_group_name_H-M 'P -1'
_atom_sites_solution_hydrogens geom
_atom_sites_solution_primary direct
_atom_sites_solution_secondary difmap
_audit_creation_method SHELXL-97
_cell_angle_alpha 104.080(2)
_cell_angle_beta 92.140(2)
_cell_angle_gamma 112.731(2)
_cell_formula_units_Z 1
_cell_length_a 9.4804(6)
_cell_length_b 10.2714(6)
_cell_length_c 19.8587(12)
_cell_measurement_reflns_used 6005
_cell_measurement_temperature 100(2)
_cell_measurement_theta_max 26.00
_cell_measurement_theta_min 2.52
_cell_volume 1711.25(18)
_computing_cell_refinement 'Bruker SMART'
_computing_data_collection 'Bruker SMART'
_computing_data_reduction 'Bruker SAINT'
_computing_molecular_graphics 'Bruker SHELXTL'
_computing_publication_material 'Bruker SHELXTL'
_computing_structure_refinement 'SHELXL-97 (Sheldrick, 1997)'
_computing_structure_solution 'SHELXS-97 (Sheldrick, 1990)'
_diffrn_ambient_temperature 100(2)
_diffrn_measured_fraction_theta_full 0.944
_diffrn_measured_fraction_theta_max 0.944
_diffrn_measurement_device_type 'CCD area detector'
_diffrn_measurement_method '\w scan frames'
_diffrn_radiation_monochromator graphite
_diffrn_radiation_source 'fine-focus sealed tube'
_diffrn_radiation_type MoK\a
_diffrn_radiation_wavelength 0.71073
_diffrn_reflns_av_R_equivalents 0.0171
_diffrn_reflns_av_sigmaI/netI 0.0328
_diffrn_reflns_limit_h_max 10
_diffrn_reflns_limit_h_min -11
_diffrn_reflns_limit_k_max 12
_diffrn_reflns_limit_k_min -12
_diffrn_reflns_limit_l_max 24
_diffrn_reflns_limit_l_min -24
_diffrn_reflns_number 10889
_diffrn_reflns_theta_full 26.00
_diffrn_reflns_theta_max 26.00
_diffrn_reflns_theta_min 2.14
_diffrn_standards_decay_% 0.05
_diffrn_standards_number 177
_exptl_absorpt_coefficient_mu 0.139
_exptl_absorpt_correction_T_max 0.9807
_exptl_absorpt_correction_T_min 0.9633
_exptl_absorpt_correction_type multi-scan
_exptl_absorpt_process_details 'SADABS, 2000'
_exptl_crystal_colour colorless
_exptl_crystal_density_diffrn 1.265
_exptl_crystal_density_meas 0
_exptl_crystal_description prism
_exptl_crystal_F_000 696
_exptl_crystal_size_max 0.27
_exptl_crystal_size_mid 0.25
_exptl_crystal_size_min 0.14
_refine_diff_density_max 0.367
_refine_diff_density_min -0.268
_refine_diff_density_rms 0.047
_refine_ls_extinction_method none
_refine_ls_goodness_of_fit_ref 1.020
_refine_ls_hydrogen_treatment mixed
_refine_ls_matrix_type full
_refine_ls_number_parameters 424
_refine_ls_number_reflns 6372
_refine_ls_number_restraints 0
_refine_ls_restrained_S_all 1.020
_refine_ls_R_factor_all 0.0447
_refine_ls_R_factor_gt 0.0398
_refine_ls_shift/su_max 0.001
_refine_ls_shift/su_mean 0.000
_refine_ls_structure_factor_coef Fsqd
_refine_ls_weighting_details 'calc w=1/[\s^2^(Fo^2^)+(0.0590P)^2^+0.7200P] where P=(Fo^2^+2Fc^2^)/3'
_refine_ls_weighting_scheme calc
_refine_ls_wR_factor_gt 0.1048
_refine_ls_wR_factor_ref 0.1089
_reflns_number_gt 5679
_reflns_number_total 6372
_reflns_threshold_expression >2sigma(I)
_cod_data_source_file ic300260g_si_001_1.cif
_cod_data_source_block Lc2(C24H20B)_
_cod_database_code 4328987

loop_
_symmetry_equiv_pos_as_xyz
'x, y, z'
'-x, -y, -z'

loop_
_atom_site_label
_atom_site_type_symbol
_atom_site_fract_x
_atom_site_fract_y
_atom_site_fract_z
_atom_site_U_iso_or_equiv
_atom_site_adp_type
_atom_site_occupancy
_atom_site_symmetry_multiplicity
_atom_site_calc_flag
_atom_site_refinement_flags
N1 N 0.24722(14) 0.58115(13) 0.80008(6) 0.0187(3) Uani 1 1 d .
C2 C 0.30950(18) 0.46941(16) 0.80888(7) 0.0187(3) Uani 1 1 d .
H2A H 0.4238 0.5170 0.8145 0.022 Uiso 1 1 calc R
H2B H 0.2812 0.4444 0.8530 0.022 Uiso 1 1 calc R
C3 C 0.25488(19) 0.32727(16) 0.75012(8) 0.0208(3) Uani 1 1 d .
H3A H 0.2693 0.2515 0.7687 0.025 Uiso 1 1 calc R
H3B H 0.1428 0.2935 0.7351 0.025 Uiso 1 1 calc R
N4 N 0.33401(15) 0.33834(13) 0.68881(6) 0.0192(3) Uani 1 1 d .
H4 H 0.4345 0.3635 0.6936 0.023 Uiso 1 1 calc R
C5 C 0.25658(17) 0.31083(15) 0.62470(8) 0.0180(3) Uani 1 1 d .
S6 S 0.26214(4) 0.31026(4) 0.487473(18) 0.01882(11) Uani 1 1 d .
C7 C 0.34509(17) 0.30706(15) 0.56502(7) 0.0177(3) Uani 1 1 d .
C8 C 0.48635(18) 0.30135(16) 0.55981(8) 0.0213(3) Uani 1 1 d .
H8 H 0.5494 0.2996 0.5976 0.026 Uiso 1 1 calc R
C9 C 0.52778(18) 0.29838(16) 0.49225(8) 0.0203(3) Uani 1 1 d .
H9 H 0.6211 0.2930 0.4791 0.024 Uiso 1 1 calc R
C10 C 0.41760(17) 0.30420(15) 0.44776(8) 0.0180(3) Uani 1 1 d .
C11 C 0.41831(17) 0.31080(15) 0.37412(7) 0.0170(3) Uani 1 1 d .
N12 N 0.53045(15) 0.28486(13) 0.34152(6) 0.0192(3) Uani 1 1 d .
H12 H 0.5962 0.2632 0.3641 0.023 Uiso 1 1 calc R
C13 C 0.54550(17) 0.29178(16) 0.26960(7) 0.0186(3) Uani 1 1 d .
H13A H 0.4879 0.3462 0.2562 0.022 Uiso 1 1 calc R
H13B H 0.5030 0.1914 0.2370 0.022 Uiso 1 1 calc R
C14 C 0.71714(17) 0.37058(16) 0.26602(7) 0.0181(3) Uani 1 1 d .
H14A H 0.7628 0.4584 0.3071 0.022 Uiso 1 1 calc R
H14B H 0.7683 0.3044 0.2697 0.022 Uiso 1 1 calc R
C15 C 0.3164(2) 0.71137(17) 0.86382(8) 0.0261(4) Uani 1 1 d .
H15A H 0.4294 0.7492 0.8688 0.039 Uiso 1 1 d R
H15B H 0.2812 0.6814 0.9056 0.039 Uiso 1 1 d R
H15C H 0.2836 0.7884 0.8586 0.039 Uiso 1 1 d R
C16 C 0.07435(18) 0.51780(19) 0.79639(9) 0.0288(4) Uani 1 1 d .
H16A H 0.0273 0.4381 0.7529 0.043 Uiso 1 1 d R
H16B H 0.0371 0.5948 0.7971 0.043 Uiso 1 1 d R
H16C H 0.0459 0.4792 0.8368 0.043 Uiso 1 1 d R
O17 O 0.12108(12) 0.29307(12) 0.61557(5) 0.0239(2) Uani 1 1 d .
O18 O 0.32247(13) 0.34277(12) 0.34603(5) 0.0233(2) Uani 1 1 d .
B1M B 0.38954(19) 0.78009(17) 0.16465(8) 0.0166(3) Uani 1 1 d .
C1M C 0.34517(16) 0.60255(15) 0.15291(7) 0.0164(3) Uani 1 1 d .
C2M C 0.29441(16) 0.52768(15) 0.20374(7) 0.0169(3) Uani 1 1 d .
H2M H 0.2871 0.5821 0.2486 0.020 Uiso 1 1 calc R
C3M C 0.25405(17) 0.37690(16) 0.19165(8) 0.0190(3) Uani 1 1 d .
H3M H 0.2187 0.3312 0.2276 0.023 Uiso 1 1 calc R
C4M C 0.26547(17) 0.29420(16) 0.12740(8) 0.0202(3) Uani 1 1 d .
H4M H 0.2401 0.1921 0.1191 0.024 Uiso 1 1 calc R
C5M C 0.31476(17) 0.36331(16) 0.07538(8) 0.0203(3) Uani 1 1 d .
H5M H 0.3237 0.3083 0.0310 0.024 Uiso 1 1 calc R
C6M C 0.35124(17) 0.51297(16) 0.08794(8) 0.0196(3) Uani 1 1 d .
H6M H 0.3817 0.5567 0.0509 0.023 Uiso 1 1 calc R
C7M C 0.57914(17) 0.86783(15) 0.16940(7) 0.0170(3) Uani 1 1 d .
C8M C 0.67505(18) 0.98784(15) 0.22488(8) 0.0197(3) Uani 1 1 d .
H8M H 0.6294 1.0246 0.2625 0.024 Uiso 1 1 calc R
C9M C 0.83470(18) 1.05572(16) 0.22727(8) 0.0223(3) Uani 1 1 d .
H9M H 0.8951 1.1363 0.2663 0.027 Uiso 1 1 calc R
C10M C 0.90611(18) 1.00686(16) 0.17329(8) 0.0212(3) Uani 1 1 d .
H10M H 1.0151 1.0521 0.1752 0.025 Uiso 1 1 calc R
C11M C 0.81526(18) 0.89045(18) 0.11645(8) 0.0233(3) Uani 1 1 d .
H11M H 0.8616 0.8561 0.0784 0.028 Uiso 1 1 calc R
C12M C 0.65631(18) 0.82398(17) 0.11519(8) 0.0224(3) Uani 1 1 d .
H12M H 0.5966 0.7446 0.0755 0.027 Uiso 1 1 calc R
C13M C 0.30198(17) 0.79889(15) 0.09685(7) 0.0170(3) Uani 1 1 d .
C14M C 0.36465(18) 0.92151(16) 0.07111(8) 0.0198(3) Uani 1 1 d .
H14M H 0.4676 0.9906 0.0896 0.024 Uiso 1 1 calc R
C15M C 0.28302(19) 0.94695(17) 0.01953(8) 0.0225(3) Uani 1 1 d .
H15M H 0.3304 1.0322 0.0039 0.027 Uiso 1 1 calc R
C16M C 0.13275(19) 0.84817(17) -0.00905(8) 0.0228(3) Uani 1 1 d .
H16M H 0.0753 0.8661 -0.0432 0.027 Uiso 1 1 calc R
C17M C 0.06810(18) 0.72255(17) 0.01335(8) 0.0231(3) Uani 1 1 d .
H17M H -0.0336 0.6522 -0.0065 0.028 Uiso 1 1 calc R
C18M C 0.15169(18) 0.69926(16) 0.06484(8) 0.0213(3) Uani 1 1 d .
H18M H 0.1050 0.6120 0.0790 0.026 Uiso 1 1 calc R
C19M C 0.32872(17) 0.84670(15) 0.23618(8) 0.0177(3) Uani 1 1 d .
C20M C 0.20691(17) 0.89245(16) 0.23532(8) 0.0204(3) Uani 1 1 d .
H20M H 0.1604 0.8898 0.1915 0.025 Uiso 1 1 calc R
C21M C 0.15160(18) 0.94161(16) 0.29619(8) 0.0229(3) Uani 1 1 d .
H21M H 0.0694 0.9720 0.2930 0.027 Uiso 1 1 calc R
C22M C 0.21510(18) 0.94651(16) 0.36109(8) 0.0228(3) Uani 1 1 d .
H22M H 0.1753 0.9772 0.4024 0.027 Uiso 1 1 calc R
C23M C 0.33778(19) 0.90585(16) 0.36475(8) 0.0230(3) Uani 1 1 d .
H23M H 0.3844 0.9105 0.4089 0.028 Uiso 1 1 calc R
C24M C 0.39274(18) 0.85825(15) 0.30378(8) 0.0197(3) Uani 1 1 d .
H24M H 0.4778 0.8321 0.3078 0.024 Uiso 1 1 calc R
O1S O 0.04929(13) 0.38350(12) 0.36170(6) 0.0272(3) Uani 1 1 d .
H1S H 0.1302 0.3691 0.3571 0.033 Uiso 1 1 calc R
C2S C 0.0879(2) 0.5284(2) 0.40485(11) 0.0376(4) Uani 1 1 d .
H2SA H 0.1562 0.5996 0.3826 0.056 Uiso 1 1 d R
H2SB H 0.1408 0.5409 0.4508 0.056 Uiso 1 1 d R
H2SC H -0.0067 0.5447 0.4109 0.056 Uiso 1 1 d R
O1T O 0.77893(13) 0.21636(12) 0.39998(6) 0.0274(3) Uani 1 1 d .
H1T H 0.8669 0.2707 0.3936 0.041 Uiso 1 1 calc R
C2T C 0.7897(2) 0.1024(2) 0.42579(10) 0.0374(4) Uani 1 1 d .
H2TA H 0.8696 0.1455 0.4671 0.056 Uiso 1 1 d R
H2TB H 0.8169 0.0365 0.3892 0.056 Uiso 1 1 d R
H2TC H 0.6900 0.0465 0.4388 0.056 Uiso 1 1 d R

loop_
_atom_site_aniso_label
_atom_site_aniso_U_11
_atom_site_aniso_U_22
_atom_site_aniso_U_33
_atom_site_aniso_U_23
_atom_site_aniso_U_13
_atom_site_aniso_U_12
N1 0.0180(7) 0.0200(6) 0.0201(6) 0.0061(5) 0.0067(5) 0.0093(5)
C2 0.0203(8) 0.0216(7) 0.0176(7) 0.0082(6) 0.0041(6) 0.0103(6)
C3 0.0261(8) 0.0206(7) 0.0191(7) 0.0085(6) 0.0065(6) 0.0111(6)
N4 0.0191(7) 0.0221(6) 0.0187(6) 0.0060(5) 0.0037(5) 0.0105(5)
C5 0.0205(8) 0.0142(7) 0.0206(7) 0.0053(6) 0.0034(6) 0.0081(6)
S6 0.0189(2) 0.02350(19) 0.01697(18) 0.00609(14) 0.00363(14) 0.01134(15)
C7 0.0206(8) 0.0150(7) 0.0181(7) 0.0046(5) 0.0023(6) 0.0080(6)
C8 0.0219(8) 0.0236(8) 0.0202(7) 0.0061(6) 0.0022(6) 0.0114(6)
C9 0.0170(8) 0.0231(7) 0.0217(7) 0.0056(6) 0.0040(6) 0.0096(6)
C10 0.0183(8) 0.0143(6) 0.0202(7) 0.0038(5) 0.0044(6) 0.0058(6)
C11 0.0160(7) 0.0153(7) 0.0193(7) 0.0050(5) 0.0038(6) 0.0057(6)
N12 0.0192(7) 0.0238(6) 0.0191(6) 0.0088(5) 0.0045(5) 0.0117(5)
C13 0.0178(8) 0.0211(7) 0.0178(7) 0.0062(6) 0.0046(6) 0.0083(6)
C14 0.0198(8) 0.0191(7) 0.0187(7) 0.0068(6) 0.0040(6) 0.0104(6)
C15 0.0346(10) 0.0233(8) 0.0205(7) 0.0028(6) 0.0092(7) 0.0133(7)
C16 0.0192(8) 0.0328(9) 0.0397(9) 0.0161(8) 0.0105(7) 0.0120(7)
O17 0.0197(6) 0.0314(6) 0.0221(5) 0.0082(5) 0.0046(4) 0.0113(5)
O18 0.0241(6) 0.0323(6) 0.0212(5) 0.0099(5) 0.0061(5) 0.0177(5)
B1M 0.0161(8) 0.0183(8) 0.0164(7) 0.0052(6) 0.0022(6) 0.0077(6)
C1M 0.0120(7) 0.0196(7) 0.0184(7) 0.0060(6) -0.0001(6) 0.0070(6)
C2M 0.0142(7) 0.0204(7) 0.0159(7) 0.0038(6) 0.0014(5) 0.0075(6)
C3M 0.0147(7) 0.0212(7) 0.0209(7) 0.0083(6) 0.0019(6) 0.0059(6)
C4M 0.0167(7) 0.0167(7) 0.0247(7) 0.0038(6) -0.0002(6) 0.0057(6)
C5M 0.0186(8) 0.0229(7) 0.0178(7) 0.0011(6) 0.0016(6) 0.0096(6)
C6M 0.0188(8) 0.0229(7) 0.0176(7) 0.0075(6) 0.0018(6) 0.0080(6)
C7M 0.0180(7) 0.0190(7) 0.0180(7) 0.0092(6) 0.0020(6) 0.0093(6)
C8M 0.0208(8) 0.0170(7) 0.0241(7) 0.0056(6) 0.0040(6) 0.0106(6)
C9M 0.0208(8) 0.0166(7) 0.0277(8) 0.0040(6) -0.0002(6) 0.0075(6)
C10M 0.0157(7) 0.0225(7) 0.0280(8) 0.0119(6) 0.0034(6) 0.0076(6)
C11M 0.0217(8) 0.0308(8) 0.0191(7) 0.0087(6) 0.0065(6) 0.0111(7)
C12M 0.0205(8) 0.0278(8) 0.0152(7) 0.0045(6) 0.0013(6) 0.0069(6)
C13M 0.0180(7) 0.0192(7) 0.0155(7) 0.0036(5) 0.0032(6) 0.0100(6)
C14M 0.0197(8) 0.0182(7) 0.0203(7) 0.0035(6) 0.0007(6) 0.0079(6)
C15M 0.0294(9) 0.0219(7) 0.0210(7) 0.0082(6) 0.0055(6) 0.0141(7)
C16M 0.0275(9) 0.0311(8) 0.0169(7) 0.0060(6) 0.0028(6) 0.0198(7)
C17M 0.0178(8) 0.0290(8) 0.0212(7) 0.0037(6) 0.0000(6) 0.0104(6)
C18M 0.0189(8) 0.0229(8) 0.0228(7) 0.0086(6) 0.0031(6) 0.0079(6)
C19M 0.0179(7) 0.0143(7) 0.0201(7) 0.0052(6) 0.0036(6) 0.0053(6)
C20M 0.0183(8) 0.0187(7) 0.0230(7) 0.0052(6) 0.0016(6) 0.0067(6)
C21M 0.0177(8) 0.0201(7) 0.0298(8) 0.0034(6) 0.0050(6) 0.0085(6)
C22M 0.0251(8) 0.0163(7) 0.0241(8) 0.0028(6) 0.0094(6) 0.0066(6)
C23M 0.0304(9) 0.0179(7) 0.0190(7) 0.0043(6) 0.0030(6) 0.0086(6)
C24M 0.0213(8) 0.0170(7) 0.0213(7) 0.0052(6) 0.0023(6) 0.0084(6)
O1S 0.0201(6) 0.0295(6) 0.0320(6) 0.0056(5) 0.0029(5) 0.0122(5)
C2S 0.0266(9) 0.0288(9) 0.0536(12) 0.0040(8) -0.0046(9) 0.0127(8)
O1T 0.0219(6) 0.0308(6) 0.0328(6) 0.0108(5) 0.0061(5) 0.0127(5)
C2T 0.0340(10) 0.0378(10) 0.0452(11) 0.0188(9) 0.0058(9) 0.0153(8)

loop_
_atom_type_symbol
_atom_type_description
_atom_type_scat_dispersion_real
_atom_type_scat_dispersion_imag
_atom_type_scat_source
C C 0.0033 0.0016 'International Tables Vol C Tables 4.2.6.8 and 6.1.1.4'
H H 0.0000 0.0000 'International Tables Vol C Tables 4.2.6.8 and 6.1.1.4'
B B 0.0013 0.0007 'International Tables Vol C Tables 4.2.6.8 and 6.1.1.4'
N N 0.0061 0.0033 'International Tables Vol C Tables 4.2.6.8 and 6.1.1.4'
O O 0.0106 0.0060 'International Tables Vol C Tables 4.2.6.8 and 6.1.1.4'
S S 0.1246 0.1234 'International Tables Vol C Tables 4.2.6.8 and 6.1.1.4'

loop_
_geom_angle_atom_site_label_1
_geom_angle_atom_site_label_2
_geom_angle_atom_site_label_3
_geom_angle
_geom_angle_site_symmetry_1
_geom_angle_site_symmetry_3
C15 N1 C16 108.65(13) . .
C15 N1 C14 110.17(11) . 2_666
C16 N1 C14 106.81(11) . 2_666
C15 N1 C2 107.24(11) . .
C16 N1 C2 110.30(12) . .
C14 N1 C2 113.59(11) 2_666 .
C3 C2 N1 116.66(12) . .
C3 C2 H2A 108.1 . .
N1 C2 H2A 108.1 . .
C3 C2 H2B 108.1 . .
N1 C2 H2B 108.1 . .
H2A C2 H2B 107.3 . .
N4 C3 C2 114.59(12) . .
N4 C3 H3A 108.6 . .
C2 C3 H3A 108.6 . .
N4 C3 H3B 108.6 . .
C2 C3 H3B 108.6 . .
H3A C3 H3B 107.6 . .
C5 N4 C3 121.60(13) . .
C5 N4 H4 119.2 . .
C3 N4 H4 119.2 . .
O17 C5 N4 122.77(14) . .
O17 C5 C7 120.56(13) . .
N4 C5 C7 116.65(13) . .
C10 S6 C7 91.18(7) . .
C8 C7 C5 131.12(13) . .
C8 C7 S6 111.93(11) . .
C5 C7 S6 116.94(11) . .
C7 C8 C9 112.55(13) . .
C7 C8 H8 123.7 . .
C9 C8 H8 123.7 . .
C10 C9 C8 112.07(14) . .
C10 C9 H9 124.0 . .
C8 C9 H9 124.0 . .
C9 C10 C11 129.65(14) . .
C9 C10 S6 112.26(11) . .
C11 C10 S6 118.06(11) . .
O18 C11 N12 123.02(13) . .
O18 C11 C10 120.61(14) . .
N12 C11 C10 116.34(13) . .
C11 N12 C13 121.45(12) . .
C11 N12 H12 119.3 . .
C13 N12 H12 119.3 . .
N12 C13 C14 107.60(12) . .
N12 C13 H13A 110.2 . .
C14 C13 H13A 110.2 . .
N12 C13 H13B 110.2 . .
C14 C13 H13B 110.2 . .
H13A C13 H13B 108.5 . .
N1 C14 C13 114.90(11) 2_666 .
N1 C14 H14A 108.5 2_666 .
C13 C14 H14A 108.5 . .
N1 C14 H14B 108.5 2_666 .
C13 C14 H14B 108.5 . .
H14A C14 H14B 107.5 . .
N1 C15 H15A 109.5 . .
N1 C15 H15B 109.5 . .
H15A C15 H15B 109.5 . .
N1 C15 H15C 109.5 . .
H15A C15 H15C 109.5 . .
H15B C15 H15C 109.5 . .
N1 C16 H16A 109.5 . .
N1 C16 H16B 109.5 . .
H16A C16 H16B 109.5 . .
N1 C16 H16C 109.5 . .
H16A C16 H16C 109.5 . .
H16B C16 H16C 109.5 . .
C13M B1M C19M 108.66(11) . .
C13M B1M C7M 109.41(11) . .
C19M B1M C7M 111.06(12) . .
C13M B1M C1M 108.32(11) . .
C19M B1M C1M 110.25(12) . .
C7M B1M C1M 109.08(12) . .
C2M C1M C6M 114.42(13) . .
C2M C1M B1M 124.59(13) . .
C6M C1M B1M 120.95(12) . .
C3M C2M C1M 123.26(14) . .
C3M C2M H2M 118.4 . .
C1M C2M H2M 118.4 . .
C4M C3M C2M 120.14(13) . .
C4M C3M H3M 119.9 . .
C2M C3M H3M 119.9 . .
C3M C4M C5M 118.71(13) . .
C3M C4M H4M 120.6 . .
C5M C4M H4M 120.6 . .
C4M C5M C6M 120.28(14) . .
C4M C5M H5M 119.9 . .
C6M C5M H5M 119.9 . .
C5M C6M C1M 123.16(14) . .
C5M C6M H6M 118.4 . .
C1M C6M H6M 118.4 . .
C8M C7M C12M 114.53(13) . .
C8M C7M B1M 124.98(13) . .
C12M C7M B1M 120.49(13) . .
C9M C8M C7M 122.82(14) . .
C9M C8M H8M 118.6 . .
C7M C8M H8M 118.6 . .
C10M C9M C8M 120.62(14) . .
C10M C9M H9M 119.7 . .
C8M C9M H9M 119.7 . .
C9M C10M C11M 118.58(14) . .
C9M C10M H10M 120.7 . .
C11M C10M H10M 120.7 . .
C10M C11M C12M 119.89(15) . .
C10M C11M H11M 120.1 . .
C12M C11M H11M 120.1 . .
C11M C12M C7M 123.53(14) . .
C11M C12M H12M 118.2 . .
C7M C12M H12M 118.2 . .
C14M C13M C18M 114.92(13) . .
C14M C13M B1M 122.84(13) . .
C18M C13M B1M 121.97(12) . .
C15M C14M C13M 123.04(14) . .
C15M C14M H14M 118.5 . .
C13M C14M H14M 118.5 . .
C16M C15M C14M 120.17(14) . .
C16M C15M H15M 119.9 . .
C14M C15M H15M 119.9 . .
C15M C16M C17M 118.60(13) . .
C15M C16M H16M 120.7 . .
C17M C16M H16M 120.7 . .
C16M C17M C18M 120.26(14) . .
C16M C17M H17M 119.9 . .
C18M C17M H17M 119.9 . .
C17M C18M C13M 122.94(14) . .
C17M C18M H18M 118.5 . .
C13M C18M H18M 118.5 . .
C20M C19M C24M 114.42(13) . .
C20M C19M B1M 123.41(13) . .
C24M C19M B1M 122.15(13) . .
C21M C20M C19M 122.66(14) . .
C21M C20M H20M 118.7 . .
C19M C20M H20M 118.7 . .
C22M C21M C20M 120.71(14) . .
C22M C21M H21M 119.6 . .
C20M C21M H21M 119.6 . .
C21M C22M C23M 118.70(14) . .
C21M C22M H22M 120.7 . .
C23M C22M H22M 120.7 . .
C22M C23M C24M 120.03(14) . .
C22M C23M H23M 120.0 . .
C24M C23M H23M 120.0 . .
C23M C24M C19M 123.42(14) . .
C23M C24M H24M 118.3 . .
C19M C24M H24M 118.3 . .
C2S O1S H1S 109.5 . .
O1S C2S H2SA 109.5 . .
O1S C2S H2SB 109.5 . .
H2SA C2S H2SB 109.5 . .
O1S C2S H2SC 109.5 . .
H2SA C2S H2SC 109.5 . .
H2SB C2S H2SC 109.5 . .
C2T O1T H1T 109.5 . .
O1T C2T H2TA 109.5 . .
O1T C2T H2TB 109.5 . .
H2TA C2T H2TB 109.5 . .
O1T C2T H2TC 109.5 . .
H2TA C2T H2TC 109.5 . .
H2TB C2T H2TC 109.5 . .

loop_
_geom_bond_atom_site_label_1
_geom_bond_atom_site_label_2
_geom_bond_distance
_geom_bond_site_symmetry_2
N1 C15 1.5025(19) .
N1 C16 1.503(2) .
N1 C14 1.5177(18) 2_666
N1 C2 1.5198(18) .
C2 C3 1.518(2) .
C2 H2A 0.9900 .
C2 H2B 0.9900 .
C3 N4 1.4588(19) .
C3 H3A 0.9900 .
C3 H3B 0.9900 .
N4 C5 1.3544(19) .
N4 H4 0.8800 .
C5 O17 1.2254(18) .
C5 C7 1.479(2) .
S6 C10 1.7123(15) .
S6 C7 1.7161(14) .
C7 C8 1.370(2) .
C8 C9 1.408(2) .
C8 H8 0.9500 .
C9 C10 1.371(2) .
C9 H9 0.9500 .
C10 C11 1.480(2) .
C11 O18 1.2355(18) .
C11 N12 1.344(2) .
N12 C13 1.4566(18) .
N12 H12 0.8800 .
C13 C14 1.525(2) .
C13 H13A 0.9900 .
C13 H13B 0.9900 .
C14 N1 1.5177(18) 2_666
C14 H14A 0.9900 .
C14 H14B 0.9900 .
C15 H15A 0.9800 .
C15 H15B 0.9800 .
C15 H15C 0.9800 .
C16 H16A 0.9800 .
C16 H16B 0.9800 .
C16 H16C 0.9800 .
B1M C13M 1.645(2) .
B1M C19M 1.647(2) .
B1M C7M 1.657(2) .
B1M C1M 1.658(2) .
C1M C2M 1.403(2) .
C1M C6M 1.408(2) .
C2M C3M 1.399(2) .
C2M H2M 0.9500 .
C3M C4M 1.384(2) .
C3M H3M 0.9500 .
C4M C5M 1.388(2) .
C4M H4M 0.9500 .
C5M C6M 1.393(2) .
C5M H5M 0.9500 .
C6M H6M 0.9500 .
C7M C8M 1.399(2) .
C7M C12M 1.405(2) .
C8M C9M 1.394(2) .
C8M H8M 0.9500 .
C9M C10M 1.384(2) .
C9M H9M 0.9500 .
C10M C11M 1.386(2) .
C10M H10M 0.9500 .
C11M C12M 1.390(2) .
C11M H11M 0.9500 .
C12M H12M 0.9500 .
C13M C14M 1.399(2) .
C13M C18M 1.404(2) .
C14M C15M 1.394(2) .
C14M H14M 0.9500 .
C15M C16M 1.387(2) .
C15M H15M 0.9500 .
C16M C17M 1.388(2) .
C16M H16M 0.9500 .
C17M C18M 1.391(2) .
C17M H17M 0.9500 .
C18M H18M 0.9500 .
C19M C20M 1.406(2) .
C19M C24M 1.411(2) .
C20M C21M 1.395(2) .
C20M H20M 0.9500 .
C21M C22M 1.383(2) .
C21M H21M 0.9500 .
C22M C23M 1.384(2) .
C22M H22M 0.9500 .
C23M C24M 1.390(2) .
C23M H23M 0.9500 .
C24M H24M 0.9500 .
O1S C2S 1.421(2) .
O1S H1S 0.8400 .
C2S H2SA 0.9800 .
C2S H2SB 0.9800 .
C2S H2SC 0.9800 .
O1T C2T 1.423(2) .
O1T H1T 0.8400 .
C2T H2TA 0.9800 .
C2T H2TB 0.9800 .
C2T H2TC 0.9800 .

loop_
_geom_hbond_atom_site_label_D
_geom_hbond_atom_site_label_H
_geom_hbond_atom_site_label_A
_geom_hbond_distance_DH
_geom_hbond_distance_HA
_geom_hbond_distance_DA
_geom_hbond_angle_DHA
_geom_hbond_site_symmetry_A
N12 H12 O1T 0.88 2.11 2.9776(17) 167.9 .
O1S H1S O18 0.84 1.96 2.7953(16) 177.9 .
O1T H1T O1S 0.84 1.90 2.7339(17) 169.5 1_655

loop_
_geom_torsion_atom_site_label_1
_geom_torsion_atom_site_label_2
_geom_torsion_atom_site_label_3
_geom_torsion_atom_site_label_4
_geom_torsion
_geom_torsion_site_symmetry_1
_geom_torsion_site_symmetry_4
C15 N1 C2 C3 -179.96(13) . .
C16 N1 C2 C3 61.89(17) . .
C14 N1 C2 C3 -57.99(17) 2_666 .
N1 C2 C3 N4 79.43(17) . .
C2 C3 N4 C5 -118.94(15) . .
C3 N4 C5 O17 9.2(2) . .
C3 N4 C5 C7 -172.47(12) . .
O17 C5 C7 C8 -168.67(15) . .
N4 C5 C7 C8 13.0(2) . .
O17 C5 C7 S6 11.37(18) . .
N4 C5 C7 S6 -166.98(10) . .
C10 S6 C7 C8 -0.09(12) . .
C10 S6 C7 C5 179.88(11) . .
C5 C7 C8 C9 179.58(14) . .
S6 C7 C8 C9 -0.46(17) . .
C7 C8 C9 C10 0.93(19) . .
C8 C9 C10 C11 176.73(14) . .
C8 C9 C10 S6 -1.00(16) . .
C7 S6 C10 C9 0.63(12) . .
C7 S6 C10 C11 -177.39(11) . .
C9 C10 C11 O18 -166.49(15) . .
S6 C10 C11 O18 11.13(19) . .
C9 C10 C11 N12 11.5(2) . .
S6 C10 C11 N12 -170.85(10) . .
O18 C11 N12 C13 -0.5(2) . .
C10 C11 N12 C13 -178.48(12) . .
C11 N12 C13 C14 137.90(13) . .
N12 C13 C14 N1 -166.69(11) . 2_666
C13M B1M C1M C2M -131.65(14) . .
C19M B1M C1M C2M -12.87(19) . .
C7M B1M C1M C2M 109.34(15) . .
C13M B1M C1M C6M 46.06(18) . .
C19M B1M C1M C6M 164.84(13) . .
C7M B1M C1M C6M -72.95(16) . .
C6M C1M C2M C3M 0.5(2) . .
B1M C1M C2M C3M 178.31(13) . .
C1M C2M C3M C4M 1.0(2) . .
C2M C3M C4M C5M -1.1(2) . .
C3M C4M C5M C6M -0.2(2) . .
C4M C5M C6M C1M 1.9(2) . .
C2M C1M C6M C5M -1.9(2) . .
B1M C1M C6M C5M -179.84(13) . .
C13M B1M C7M C8M 116.80(14) . .
C19M B1M C7M C8M -3.15(19) . .
C1M B1M C7M C8M -124.87(14) . .
C13M B1M C7M C12M -63.01(16) . .
C19M B1M C7M C12M 177.03(12) . .
C1M B1M C7M C12M 55.31(17) . .
C12M C7M C8M C9M -1.8(2) . .
B1M C7M C8M C9M 178.35(13) . .
C7M C8M C9M C10M 0.6(2) . .
C8M C9M C10M C11M 0.9(2) . .
C9M C10M C11M C12M -1.1(2) . .
C10M C11M C12M C7M -0.2(2) . .
C8M C7M C12M C11M 1.6(2) . .
B1M C7M C12M C11M -178.55(14) . .
C19M B1M C13M C14M 92.38(16) . .
C7M B1M C13M C14M -29.04(18) . .
C1M B1M C13M C14M -147.84(14) . .
C19M B1M C13M C18M -81.33(16) . .
C7M B1M C13M C18M 157.25(13) . .
C1M B1M C13M C18M 38.45(18) . .
C18M C13M C14M C15M 2.4(2) . .
B1M C13M C14M C15M -171.73(14) . .
C13M C14M C15M C16M -0.3(2) . .
C14M C15M C16M C17M -1.8(2) . .
C15M C16M C17M C18M 1.8(2) . .
C16M C17M C18M C13M 0.4(2) . .
C14M C13M C18M C17M -2.4(2) . .
B1M C13M C18M C17M 171.73(14) . .
C13M B1M C19M C20M 7.66(19) . .
C7M B1M C19M C20M 128.06(14) . .
C1M B1M C19M C20M -110.91(15) . .
C13M B1M C19M C24M -174.29(13) . .
C7M B1M C19M C24M -53.89(17) . .
C1M B1M C19M C24M 67.14(17) . .
C24M C19M C20M C21M -1.5(2) . .
B1M C19M C20M C21M 176.64(13) . .
C19M C20M C21M C22M -0.4(2) . .
C20M C21M C22M C23M 1.9(2) . .
C21M C22M C23M C24M -1.4(2) . .
C22M C23M C24M C19M -0.7(2) . .
C20M C19M C24M C23M 2.1(2) . .
B1M C19M C24M C23M -176.08(13) . .
